data_4349682
loop_
_publ_author_name
'Yuan, Guozan'
'Zhang, Qi'
'Wang, Zhiping'
'Song, Kai'
'Yuan, Xiaomei'
'Wang, Yangzhi'
'Zhang, Liyan'

_publ_section_title
;
 Assembly of four 8-quinolinate-based multinuclear complexes: the effect
 of substituents on core structures and photoluminescence properties
;
_journal_issue 5
_journal_name_full 'Inorganic Chemistry Frontiers'
_journal_page_first 764
_journal_paper_doi 10.1039/C7QI00082K
_journal_volume 4
_journal_year 2017
_chemical_formula_sum 'C102 H66 Cd3 Cl6 N6 O6'
_chemical_formula_weight 2021.51
_space_group_IT_number 15
_space_group_name_Hall '-C 2yc'
_space_group_name_H-M_alt 'C 1 2/c 1'
_symmetry_cell_setting monoclinic
_symmetry_space_group_name_H-M 'C 1 2/c 1'
_atom_sites_solution_hydrogens geom
_atom_sites_solution_primary direct
_atom_sites_solution_secondary difmap
_audit_creation_method SHELXL-97
_audit_update_record
;
2016-10-14 deposited with the CCDC.
2017-02-27 downloaded from the CCDC.
;
_cell_angle_alpha 90.00
_cell_angle_beta 113.722(2)
_cell_angle_gamma 90.00
_cell_formula_units_Z 4
_cell_length_a 32.872(6)
_cell_length_b 20.387(3)
_cell_length_c 13.895(2)
_cell_measurement_reflns_used 6914
_cell_measurement_temperature 296(2)
_cell_measurement_theta_max 24.85
_cell_measurement_theta_min 2.25
_cell_volume 8525(2)
_computing_cell_refinement 'Bruker SMART'
_computing_data_collection 'Bruker SMART'
_computing_data_reduction 'Bruker SAINT'
_computing_molecular_graphics 'Bruker SHELXTL'
_computing_publication_material 'Bruker SHELXTL'
_computing_structure_refinement 'Bruker SHELXTL'
_computing_structure_solution 'Bruker SHELXTL'
_diffrn_ambient_temperature 296(2)
_diffrn_measured_fraction_theta_full 0.992
_diffrn_measured_fraction_theta_max 0.992
_diffrn_measurement_device_type 'CCD area detector'
_diffrn_measurement_method 'phi and omega scans'
_diffrn_radiation_monochromator graphite
_diffrn_radiation_source 'fine-focus sealed tube'
_diffrn_radiation_type MoK\a
_diffrn_radiation_wavelength 0.71073
_diffrn_reflns_av_R_equivalents 0.0330
_diffrn_reflns_av_sigmaI/netI 0.0424
_diffrn_reflns_limit_h_max 42
_diffrn_reflns_limit_h_min -42
_diffrn_reflns_limit_k_max 26
_diffrn_reflns_limit_k_min -26
_diffrn_reflns_limit_l_max 18
_diffrn_reflns_limit_l_min -16
_diffrn_reflns_number 26287
_diffrn_reflns_theta_full 27.51
_diffrn_reflns_theta_max 27.51
_diffrn_reflns_theta_min 2.25
_exptl_absorpt_coefficient_mu 0.992
_exptl_absorpt_correction_T_max 0.8340
_exptl_absorpt_correction_T_min 0.8263
_exptl_absorpt_correction_type multi-scan
_exptl_absorpt_process_details sadabs
_exptl_crystal_colour Yellow
_exptl_crystal_density_diffrn 1.575
_exptl_crystal_density_method 'not measured'
_exptl_crystal_description Block
_exptl_crystal_F_000 4056
_exptl_crystal_size_max 0.20
_exptl_crystal_size_mid 0.19
_exptl_crystal_size_min 0.19
_refine_diff_density_max 1.182
_refine_diff_density_min -0.454
_refine_diff_density_rms 0.085
_refine_ls_extinction_method none
_refine_ls_goodness_of_fit_ref 1.034
_refine_ls_hydrogen_treatment mixed
_refine_ls_matrix_type full
_refine_ls_number_parameters 555
_refine_ls_number_reflns 9726
_refine_ls_number_restraints 0
_refine_ls_restrained_S_all 1.034
_refine_ls_R_factor_all 0.0629
_refine_ls_R_factor_gt 0.0408
_refine_ls_shift/su_max 0.001
_refine_ls_shift/su_mean 0.000
_refine_ls_structure_factor_coef Fsqd
_refine_ls_weighting_details 'calc w=1/[\s^2^(Fo^2^)+(0.0750P)^2^+6.0185P] where P=(Fo^2^+2Fc^2^)/3'
_refine_ls_weighting_scheme calc
_refine_ls_wR_factor_gt 0.1197
_refine_ls_wR_factor_ref 0.1375
_reflns_number_gt 7050
_reflns_number_total 9726
_reflns_threshold_expression >2sigma(I)
_cod_data_source_file c7qi00082k2.cif
_cod_data_source_block d:\cystal~1\ygz
_cod_depositor_comments
;
The following automatic conversions were performed:

data item '_symmetry_cell_setting' value 'Monoclinic' was changed to
'monoclinic' in accordance with the
/home/saulius/struct/COD-crude-data/automatic-downloads/DataCite-retrospective/RSC/depositions/lib/dictionaries/cif_core.dic
dictionary named 'cif_core.dic' version 2.4.2 last updated on
2011-04-26.

Automatic conversion script
Id: cif_fix_values 6909 2019-04-08 15:41:33Z antanas 
;
_cod_original_sg_symbol_H-M 'C2/c  '
_cod_database_code 4349682

loop_
_symmetry_equiv_pos_as_xyz
'x, y, z'
'-x, y, -z+1/2'
'x+1/2, y+1/2, z'
'-x+1/2, y+1/2, -z+1/2'
'-x, -y, -z'
'x, -y, z-1/2'
'-x+1/2, -y+1/2, -z'
'x+1/2, -y+1/2, z-1/2'

loop_
_atom_site_label
_atom_site_type_symbol
_atom_site_fract_x
_atom_site_fract_y
_atom_site_fract_z
_atom_site_U_iso_or_equiv
_atom_site_adp_type
_atom_site_occupancy
_atom_site_symmetry_multiplicity
_atom_site_calc_flag
_atom_site_refinement_flags
Cd1 Cd 0.070923(10) 0.291633(14) 0.18827(2) 0.04683(11) Uani 1 1 d .
Cl1 Cl 0.12326(6) 0.13971(10) 0.84106(13) 0.1089(6) Uani 1 1 d .
O1 O 0.08247(11) 0.31694(16) 0.0475(3) 0.0664(8) Uani 1 1 d .
N1 N 0.14521(11) 0.26547(16) 0.2331(3) 0.0515(9) Uani 1 1 d .
C1 C 0.1224(2) 0.3044(2) 0.0548(4) 0.0672(14) Uani 1 1 d .
Cd2 Cd 0.0000 0.180005(17) 0.2500 0.03424(11) Uani 1 2 d S
Cl2 Cl 0.21008(6) 0.58285(10) -0.10661(15) 0.1130(6) Uani 1 1 d .
O2 O 0.05039(8) 0.26575(12) 0.3186(2) 0.0425(6) Uani 1 1 d .
N2 N 0.06782(9) 0.39142(15) 0.2746(3) 0.0434(7) Uani 1 1 d .
C2 C 0.1351(2) 0.3150(3) -0.0284(5) 0.0864(18) Uani 1 1 d .
H2 H 0.1142 0.3306 -0.0920 0.104 Uiso 1 1 calc R
Cl3 Cl 0.23591(5) 0.09069(10) 0.09210(14) 0.1000(5) Uani 1 1 d .
O3 O -0.03941(8) 0.18729(12) 0.35028(19) 0.0400(6) Uani 1 1 d .
N3 N 0.03431(9) 0.10950(13) 0.3916(2) 0.0350(6) Uani 1 1 d .
C3 C 0.1785(3) 0.3026(3) -0.0179(6) 0.098(2) Uani 1 1 d .
H3A H 0.1854 0.3102 -0.0756 0.118 Uiso 1 1 calc R
C4 C 0.2103(2) 0.2807(3) 0.0697(6) 0.095(2) Uani 1 1 d .
H4A H 0.2390 0.2748 0.0737 0.114 Uiso 1 1 calc R
C5 C 0.20020(18) 0.2661(3) 0.1577(5) 0.0739(15) Uani 1 1 d .
C6 C 0.15656(16) 0.2783(2) 0.1503(4) 0.0605(12) Uani 1 1 d .
C7 C 0.23016(18) 0.2389(3) 0.2503(5) 0.0820(18) Uani 1 1 d .
H7A H 0.2589 0.2298 0.2569 0.098 Uiso 1 1 calc R
C8 C 0.21860(15) 0.2251(3) 0.3327(5) 0.0724(15) Uani 1 1 d .
H8A H 0.2391 0.2069 0.3945 0.087 Uiso 1 1 calc R
C9 C 0.17457(13) 0.2391(2) 0.3215(4) 0.0544(11) Uani 1 1 d .
C10 C 0.15937(14) 0.2262(2) 0.4048(4) 0.0534(10) Uani 1 1 d .
H10A H 0.1314 0.2420 0.3944 0.064 Uiso 1 1 calc R
C11 C 0.18120(15) 0.1946(2) 0.4931(4) 0.0580(11) Uani 1 1 d .
H11A H 0.2092 0.1790 0.5033 0.070 Uiso 1 1 calc R
C12 C 0.16637(15) 0.1814(2) 0.5764(4) 0.0582(11) Uani 1 1 d .
C13 C 0.12694(16) 0.2067(2) 0.5752(4) 0.0681(13) Uani 1 1 d .
H13A H 0.1089 0.2320 0.5183 0.082 Uiso 1 1 calc R
C14 C 0.11387(18) 0.1951(3) 0.6565(4) 0.0740(14) Uani 1 1 d .
H14A H 0.0875 0.2127 0.6547 0.089 Uiso 1 1 calc R
C15 C 0.14049(17) 0.1568(3) 0.7407(4) 0.0705(13) Uani 1 1 d .
C16 C 0.17939(18) 0.1314(3) 0.7437(5) 0.0836(16) Uani 1 1 d .
H16A H 0.1973 0.1060 0.8005 0.100 Uiso 1 1 calc R
C17 C 0.19219(17) 0.1437(3) 0.6618(5) 0.0776(15) Uani 1 1 d .
H17A H 0.2187 0.1262 0.6644 0.093 Uiso 1 1 calc R
C18 C 0.04254(11) 0.31527(18) 0.3697(3) 0.0399(8) Uani 1 1 d .
C19 C 0.02788(13) 0.3054(2) 0.4501(3) 0.0506(10) Uani 1 1 d .
H19A H 0.0231 0.2628 0.4672 0.061 Uiso 1 1 calc R
C20 C 0.02011(14) 0.3580(2) 0.5057(4) 0.0591(11) Uani 1 1 d .
H20A H 0.0103 0.3497 0.5586 0.071 Uiso 1 1 calc R
C21 C 0.02683(14) 0.4209(2) 0.4832(4) 0.0632(12) Uani 1 1 d .
H21A H 0.0214 0.4553 0.5203 0.076 Uiso 1 1 calc R
C22 C 0.04208(12) 0.4340(2) 0.4034(4) 0.0528(10) Uani 1 1 d .
C23 C 0.05068(11) 0.38112(19) 0.3470(3) 0.0438(8) Uani 1 1 d .
C24 C 0.05008(16) 0.4977(2) 0.3770(5) 0.0706(14) Uani 1 1 d .
H24A H 0.0434 0.5337 0.4090 0.085 Uiso 1 1 calc R
C25 C 0.06724(16) 0.5067(2) 0.3061(5) 0.0722(14) Uani 1 1 d .
H25A H 0.0724 0.5490 0.2889 0.087 Uiso 1 1 calc R
C26 C 0.07780(13) 0.4523(2) 0.2560(4) 0.0520(10) Uani 1 1 d .
C27 C 0.10066(13) 0.4601(2) 0.1863(4) 0.0582(11) Uani 1 1 d .
H27A H 0.1013 0.4247 0.1449 0.070 Uiso 1 1 calc R
C28 C 0.12081(15) 0.5158(2) 0.1787(4) 0.0666(13) Uani 1 1 d .
H28A H 0.1197 0.5501 0.2217 0.080 Uiso 1 1 calc R
C29 C 0.14447(15) 0.5294(2) 0.1110(4) 0.0662(13) Uani 1 1 d .
C30 C 0.15963(16) 0.4809(2) 0.0642(4) 0.0740(15) Uani 1 1 d .
H30A H 0.1561 0.4371 0.0778 0.089 Uiso 1 1 calc R
C31 C 0.17994(17) 0.4966(3) -0.0025(5) 0.0778(15) Uani 1 1 d .
H31A H 0.1897 0.4638 -0.0347 0.093 Uiso 1 1 calc R
C32 C 0.18551(16) 0.5620(3) -0.0205(4) 0.0772(16) Uani 1 1 d .
C33 C 0.17192(17) 0.6108(3) 0.0260(5) 0.0852(18) Uani 1 1 d .
H33A H 0.1762 0.6545 0.0131 0.102 Uiso 1 1 calc R
C34 C 0.15176(17) 0.5947(2) 0.0923(5) 0.0795(16) Uani 1 1 d .
H34A H 0.1428 0.6280 0.1254 0.095 Uiso 1 1 calc R
C35 C -0.02336(11) 0.15295(18) 0.4390(3) 0.0373(7) Uani 1 1 d .
C36 C -0.04130(14) 0.1568(2) 0.5140(3) 0.0506(10) Uani 1 1 d .
H36A H -0.0647 0.1855 0.5033 0.061 Uiso 1 1 calc R
C37 C -0.02503(16) 0.1185(2) 0.6050(3) 0.0615(12) Uani 1 1 d .
H37A H -0.0382 0.1217 0.6528 0.074 Uiso 1 1 calc R
C38 C 0.00961(14) 0.0766(2) 0.6253(3) 0.0548(10) Uani 1 1 d .
H38A H 0.0195 0.0508 0.6856 0.066 Uiso 1 1 calc R
C39 C 0.03036(13) 0.07247(18) 0.5543(3) 0.0436(8) Uani 1 1 d .
C40 C 0.01420(11) 0.11032(16) 0.4608(3) 0.0359(7) Uani 1 1 d .
C41 C 0.06739(14) 0.0325(2) 0.5717(3) 0.0534(10) Uani 1 1 d .
H41A H 0.0784 0.0057 0.6308 0.064 Uiso 1 1 calc R
C42 C 0.08724(14) 0.0327(2) 0.5037(3) 0.0528(10) Uani 1 1 d .
H42A H 0.1120 0.0063 0.5166 0.063 Uiso 1 1 calc R
C43 C 0.07056(12) 0.07301(17) 0.4123(3) 0.0393(8) Uani 1 1 d .
C44 C 0.09256(12) 0.07832(18) 0.3411(3) 0.0423(8) Uani 1 1 d .
H44A H 0.0774 0.1003 0.2780 0.051 Uiso 1 1 calc R
C45 C 0.13285(13) 0.05438(19) 0.3579(3) 0.0479(9) Uani 1 1 d .
H45A H 0.1469 0.0297 0.4187 0.058 Uiso 1 1 calc R
C46 C 0.15689(12) 0.06304(18) 0.2906(3) 0.0430(8) Uani 1 1 d .
C47 C 0.19965(14) 0.0367(2) 0.3220(4) 0.0585(11) Uani 1 1 d .
H47A H 0.2120 0.0136 0.3849 0.070 Uiso 1 1 calc R
C48 C 0.22395(15) 0.0446(2) 0.2613(4) 0.0664(13) Uani 1 1 d .
H48A H 0.2524 0.0270 0.2833 0.080 Uiso 1 1 calc R
C49 C 0.20575(14) 0.0783(2) 0.1690(4) 0.0607(12) Uani 1 1 d .
C50 C 0.16377(14) 0.1058(2) 0.1349(4) 0.0546(10) Uani 1 1 d .
H50A H 0.1518 0.1290 0.0721 0.065 Uiso 1 1 calc R
C51 C 0.13996(13) 0.09765(19) 0.1974(3) 0.0476(9) Uani 1 1 d .
H51A H 0.1118 0.1161 0.1757 0.057 Uiso 1 1 calc R

loop_
_atom_site_aniso_label
_atom_site_aniso_U_11
_atom_site_aniso_U_22
_atom_site_aniso_U_33
_atom_site_aniso_U_23
_atom_site_aniso_U_13
_atom_site_aniso_U_12
Cd1 0.05077(18) 0.04627(18) 0.0528(2) -0.00156(13) 0.03060(15) -0.00750(12)
Cl1 0.1101(12) 0.1462(16) 0.0732(10) 0.0165(10) 0.0400(9) -0.0061(11)
O1 0.073(2) 0.070(2) 0.068(2) 0.0099(17) 0.0402(18) -0.0050(16)
N1 0.0509(19) 0.0454(18) 0.071(2) -0.0168(17) 0.0373(19) -0.0164(15)
C1 0.095(4) 0.053(3) 0.077(4) -0.010(2) 0.060(3) -0.023(3)
Cd2 0.03683(19) 0.0385(2) 0.03199(19) 0.000 0.01862(15) 0.000
Cl2 0.0949(11) 0.1367(15) 0.1120(13) 0.0295(11) 0.0464(10) -0.0410(10)
O2 0.0483(14) 0.0417(13) 0.0436(15) -0.0060(11) 0.0249(12) -0.0070(11)
N2 0.0332(15) 0.0403(16) 0.0536(19) 0.0004(14) 0.0143(14) -0.0029(12)
C2 0.124(5) 0.078(4) 0.093(4) -0.002(3) 0.080(4) -0.017(3)
Cl3 0.0866(10) 0.1373(14) 0.1089(12) -0.0051(10) 0.0734(10) 0.0018(9)
O3 0.0390(13) 0.0491(14) 0.0359(13) 0.0050(11) 0.0192(11) 0.0067(11)
N3 0.0372(15) 0.0363(15) 0.0341(15) 0.0008(12) 0.0172(13) 0.0001(12)
C3 0.125(6) 0.100(5) 0.117(6) -0.014(4) 0.098(5) -0.024(4)
C4 0.090(4) 0.109(5) 0.125(6) -0.026(4) 0.084(5) -0.027(4)
C5 0.066(3) 0.076(3) 0.101(4) -0.032(3) 0.056(3) -0.024(3)
C6 0.067(3) 0.052(2) 0.084(4) -0.021(2) 0.053(3) -0.025(2)
C7 0.053(3) 0.096(4) 0.113(5) -0.042(4) 0.051(3) -0.023(3)
C8 0.043(2) 0.081(3) 0.093(4) -0.033(3) 0.027(3) -0.009(2)
C9 0.045(2) 0.054(2) 0.067(3) -0.022(2) 0.025(2) -0.0120(19)
C10 0.042(2) 0.057(2) 0.060(3) -0.015(2) 0.020(2) -0.0053(19)
C11 0.046(2) 0.054(2) 0.073(3) -0.014(2) 0.022(2) -0.0024(19)
C12 0.051(2) 0.048(2) 0.070(3) -0.010(2) 0.019(2) -0.0038(19)
C13 0.058(3) 0.078(3) 0.061(3) 0.006(2) 0.016(2) 0.015(2)
C14 0.066(3) 0.089(4) 0.069(3) 0.001(3) 0.030(3) 0.014(3)
C15 0.070(3) 0.071(3) 0.060(3) 0.003(2) 0.016(3) -0.009(3)
C16 0.070(3) 0.081(4) 0.087(4) 0.021(3) 0.019(3) 0.015(3)
C17 0.059(3) 0.080(4) 0.090(4) 0.017(3) 0.026(3) 0.019(3)
C18 0.0345(18) 0.045(2) 0.040(2) -0.0080(16) 0.0142(15) -0.0043(15)
C19 0.045(2) 0.056(2) 0.053(2) -0.0097(19) 0.0227(19) -0.0082(18)
C20 0.052(2) 0.076(3) 0.057(3) -0.017(2) 0.030(2) -0.002(2)
C21 0.052(2) 0.064(3) 0.078(3) -0.026(2) 0.031(2) 0.000(2)
C22 0.037(2) 0.048(2) 0.071(3) -0.013(2) 0.020(2) -0.0021(17)
C23 0.0307(17) 0.049(2) 0.049(2) -0.0083(17) 0.0124(16) -0.0022(15)
C24 0.067(3) 0.050(3) 0.105(4) -0.015(3) 0.045(3) 0.001(2)
C25 0.071(3) 0.043(2) 0.109(4) -0.004(3) 0.043(3) -0.001(2)
C26 0.038(2) 0.046(2) 0.066(3) 0.006(2) 0.0156(19) 0.0010(17)
C27 0.049(2) 0.050(2) 0.074(3) 0.008(2) 0.022(2) -0.0016(19)
C28 0.058(3) 0.049(2) 0.089(4) 0.003(2) 0.026(3) -0.005(2)
C29 0.054(3) 0.055(3) 0.087(4) 0.020(2) 0.026(3) -0.010(2)
C30 0.067(3) 0.054(3) 0.105(4) 0.008(3) 0.039(3) -0.018(2)
C31 0.068(3) 0.076(3) 0.093(4) 0.000(3) 0.036(3) -0.020(3)
C32 0.051(3) 0.091(4) 0.079(4) 0.027(3) 0.014(3) -0.023(3)
C33 0.063(3) 0.066(3) 0.120(5) 0.034(3) 0.031(3) -0.009(3)
C34 0.064(3) 0.052(3) 0.123(5) 0.018(3) 0.037(3) -0.003(2)
C35 0.0380(18) 0.0433(19) 0.0320(18) 0.0006(15) 0.0155(15) -0.0032(15)
C36 0.054(2) 0.067(3) 0.042(2) 0.0054(19) 0.0303(19) 0.013(2)
C37 0.071(3) 0.085(3) 0.040(2) 0.010(2) 0.034(2) 0.009(2)
C38 0.066(3) 0.069(3) 0.034(2) 0.0124(19) 0.024(2) 0.005(2)
C39 0.051(2) 0.045(2) 0.0353(19) 0.0042(16) 0.0189(17) -0.0021(17)
C40 0.0401(18) 0.0379(18) 0.0320(18) -0.0003(14) 0.0171(15) -0.0020(14)
C41 0.064(3) 0.051(2) 0.044(2) 0.0131(18) 0.021(2) 0.011(2)
C42 0.052(2) 0.056(2) 0.053(2) 0.015(2) 0.024(2) 0.0178(19)
C43 0.0418(19) 0.0387(18) 0.0382(19) -0.0001(15) 0.0170(16) -0.0001(15)
C44 0.0416(19) 0.046(2) 0.041(2) -0.0016(16) 0.0178(17) 0.0037(16)
C45 0.046(2) 0.046(2) 0.054(2) -0.0016(18) 0.0223(19) 0.0041(17)
C46 0.0388(19) 0.043(2) 0.048(2) -0.0091(17) 0.0185(17) -0.0009(15)
C47 0.049(2) 0.062(3) 0.068(3) 0.000(2) 0.027(2) 0.009(2)
C48 0.045(2) 0.076(3) 0.085(4) -0.004(3) 0.033(2) 0.012(2)
C49 0.051(2) 0.074(3) 0.070(3) -0.021(2) 0.037(2) -0.010(2)
C50 0.052(2) 0.061(3) 0.054(3) -0.009(2) 0.025(2) -0.005(2)
C51 0.039(2) 0.050(2) 0.054(2) -0.0121(19) 0.0191(18) -0.0049(17)

loop_
_atom_type_symbol
_atom_type_description
_atom_type_scat_dispersion_real
_atom_type_scat_dispersion_imag
_atom_type_scat_source
C C 0.0033 0.0016 'International Tables Vol C Tables 4.2.6.8 and 6.1.1.4'
H H 0.0000 0.0000 'International Tables Vol C Tables 4.2.6.8 and 6.1.1.4'
N N 0.0061 0.0033 'International Tables Vol C Tables 4.2.6.8 and 6.1.1.4'
O O 0.0106 0.0060 'International Tables Vol C Tables 4.2.6.8 and 6.1.1.4'
Cl Cl 0.1484 0.1585 'International Tables Vol C Tables 4.2.6.8 and 6.1.1.4'
Cd Cd -0.8075 1.2024 'International Tables Vol C Tables 4.2.6.8 and 6.1.1.4'

loop_
_geom_angle_atom_site_label_1
_geom_angle_atom_site_label_2
_geom_angle_atom_site_label_3
_geom_angle
_geom_angle_site_symmetry_1
_geom_angle_site_symmetry_3
O1 Cd1 O2 173.02(11) . .
O1 Cd1 N1 75.76(13) . .
O2 Cd1 N1 110.82(11) . .
O1 Cd1 O3 103.26(11) . 2
O2 Cd1 O3 73.72(9) . 2
N1 Cd1 O3 100.01(10) . 2
O1 Cd1 N2 107.75(12) . .
O2 Cd1 N2 72.91(10) . .
N1 Cd1 N2 108.27(11) . .
O3 Cd1 N2 142.08(9) 2 .
C1 O1 Cd1 114.5(3) . .
C9 N1 C6 120.6(4) . .
C9 N1 Cd1 129.3(3) . .
C6 N1 Cd1 110.0(3) . .
O1 C1 C2 122.2(6) . .
O1 C1 C6 121.9(4) . .
C2 C1 C6 115.9(5) . .
O3 Cd2 O3 172.45(13) . 2
O3 Cd2 N3 73.86(9) . .
O3 Cd2 N3 111.05(9) 2 .
O3 Cd2 N3 111.05(9) . 2
O3 Cd2 N3 73.86(9) 2 2
N3 Cd2 N3 103.79(14) . 2
O3 Cd2 O2 73.33(9) . 2
O3 Cd2 O2 100.85(9) 2 2
N3 Cd2 O2 146.18(9) . 2
N3 Cd2 O2 95.42(9) 2 2
O3 Cd2 O2 100.85(9) . .
O3 Cd2 O2 73.33(9) 2 .
N3 Cd2 O2 95.42(9) . .
N3 Cd2 O2 146.18(9) 2 .
O2 Cd2 O2 82.87(13) 2 .
C18 O2 Cd1 116.4(2) . .
C18 O2 Cd2 122.2(2) . .
Cd1 O2 Cd2 104.03(10) . .
C26 N2 C23 119.7(3) . .
C26 N2 Cd1 129.2(3) . .
C23 N2 Cd1 110.9(2) . .
C1 C2 C3 121.2(7) . .
C35 O3 Cd2 115.2(2) . .
C35 O3 Cd1 131.9(2) . 2
Cd2 O3 Cd1 103.33(9) . 2
C43 N3 C40 119.9(3) . .
C43 N3 Cd2 127.8(2) . .
C40 N3 Cd2 112.3(2) . .
C4 C3 C2 123.5(6) . .
C3 C4 C5 119.3(6) . .
C7 C5 C6 117.2(5) . .
C7 C5 C4 123.9(5) . .
C6 C5 C4 118.8(6) . .
N1 C6 C5 121.1(5) . .
N1 C6 C1 117.8(4) . .
C5 C6 C1 121.1(5) . .
C8 C7 C5 121.7(5) . .
C7 C8 C9 118.6(6) . .
N1 C9 C8 120.7(4) . .
N1 C9 C10 116.9(4) . .
C8 C9 C10 122.4(5) . .
C11 C10 C9 126.6(4) . .
C10 C11 C12 127.1(4) . .
C17 C12 C13 117.7(5) . .
C17 C12 C11 120.1(4) . .
C13 C12 C11 122.2(5) . .
C14 C13 C12 121.5(5) . .
C13 C14 C15 119.3(5) . .
C16 C15 C14 120.3(5) . .
C16 C15 Cl1 120.2(4) . .
C14 C15 Cl1 119.4(4) . .
C15 C16 C17 119.8(5) . .
C12 C17 C16 121.4(5) . .
O2 C18 C19 121.7(3) . .
O2 C18 C23 120.4(3) . .
C19 C18 C23 117.8(3) . .
C18 C19 C20 121.9(4) . .
C21 C20 C19 120.8(4) . .
C20 C21 C22 120.0(4) . .
C24 C22 C21 122.9(4) . .
C24 C22 C23 117.1(4) . .
C21 C22 C23 120.0(4) . .
N2 C23 C22 121.7(4) . .
N2 C23 C18 118.7(3) . .
C22 C23 C18 119.6(4) . .
C25 C24 C22 120.1(4) . .
C24 C25 C26 120.9(4) . .
N2 C26 C25 120.2(4) . .
N2 C26 C27 117.6(4) . .
C25 C26 C27 122.2(4) . .
C28 C27 C26 123.3(5) . .
C27 C28 C29 128.0(5) . .
C30 C29 C34 118.3(5) . .
C30 C29 C28 123.4(4) . .
C34 C29 C28 118.3(5) . .
C31 C30 C29 120.9(5) . .
C30 C31 C32 118.7(6) . .
C33 C32 C31 121.9(5) . .
C33 C32 Cl2 118.7(4) . .
C31 C32 Cl2 119.4(5) . .
C32 C33 C34 119.0(5) . .
C33 C34 C29 121.2(6) . .
O3 C35 C36 122.4(3) . .
O3 C35 C40 120.1(3) . .
C36 C35 C40 117.5(3) . .
C35 C36 C37 121.6(4) . .
C38 C37 C36 121.6(4) . .
C37 C38 C39 119.5(4) . .
C41 C39 C38 123.0(4) . .
C41 C39 C40 117.0(3) . .
C38 C39 C40 120.0(3) . .
N3 C40 C39 121.9(3) . .
N3 C40 C35 118.4(3) . .
C39 C40 C35 119.7(3) . .
C42 C41 C39 120.6(4) . .
C41 C42 C43 120.4(4) . .
N3 C43 C42 120.2(3) . .
N3 C43 C44 117.4(3) . .
C42 C43 C44 122.3(3) . .
C45 C44 C43 125.8(4) . .
C44 C45 C46 126.6(4) . .
C51 C46 C47 117.7(4) . .
C51 C46 C45 123.1(3) . .
C47 C46 C45 119.2(4) . .
C48 C47 C46 121.2(4) . .
C49 C48 C47 119.3(4) . .
C48 C49 C50 121.7(4) . .
C48 C49 Cl3 120.5(3) . .
C50 C49 Cl3 117.8(4) . .
C49 C50 C51 118.1(4) . .
C46 C51 C50 122.0(4) . .

loop_
_geom_bond_atom_site_label_1
_geom_bond_atom_site_label_2
_geom_bond_distance
_geom_bond_site_symmetry_2
Cd1 O1 2.199(3) .
Cd1 O2 2.235(2) .
Cd1 N1 2.326(3) .
Cd1 O3 2.332(2) 2
Cd1 N2 2.384(3) .
Cl1 C15 1.739(5) .
O1 C1 1.301(6) .
N1 C9 1.332(6) .
N1 C6 1.370(5) .
C1 C2 1.392(7) .
C1 C6 1.452(8) .
Cd2 O3 2.257(2) .
Cd2 O3 2.257(2) 2
Cd2 N3 2.329(3) .
Cd2 N3 2.329(3) 2
Cd2 O2 2.332(2) 2
Cd2 O2 2.332(2) .
Cl2 C32 1.744(5) .
O2 C18 1.318(4) .
N2 C26 1.335(5) .
N2 C23 1.354(5) .
C2 C3 1.400(9) .
Cl3 C49 1.744(4) .
O3 C35 1.328(4) .
O3 Cd1 2.332(2) 2
N3 C43 1.334(4) .
N3 C40 1.368(4) .
C3 C4 1.324(9) .
C4 C5 1.421(8) .
C5 C7 1.384(8) .
C5 C6 1.418(6) .
C7 C8 1.373(8) .
C8 C9 1.421(6) .
C9 C10 1.458(6) .
C10 C11 1.314(6) .
C11 C12 1.451(7) .
C12 C17 1.382(7) .
C12 C13 1.388(6) .
C13 C14 1.380(7) .
C14 C15 1.385(7) .
C15 C16 1.364(7) .
C16 C17 1.385(8) .
C18 C19 1.398(5) .
C18 C23 1.428(5) .
C19 C20 1.404(6) .
C20 C21 1.358(7) .
C21 C22 1.414(6) .
C22 C24 1.404(6) .
C22 C23 1.426(5) .
C24 C25 1.330(7) .
C25 C26 1.424(6) .
C26 C27 1.454(6) .
C27 C28 1.340(6) .
C28 C29 1.468(7) .
C29 C30 1.383(7) .
C29 C34 1.396(6) .
C30 C31 1.380(7) .
C31 C32 1.382(7) .
C32 C33 1.356(8) .
C33 C34 1.374(8) .
C35 C36 1.391(5) .
C35 C40 1.439(5) .
C36 C37 1.396(6) .
C37 C38 1.359(6) .
C38 C39 1.409(5) .
C39 C41 1.402(5) .
C39 C40 1.418(5) .
C41 C42 1.347(5) .
C42 C43 1.425(5) .
C43 C44 1.445(5) .
C44 C45 1.341(5) .
C45 C46 1.458(5) .
C46 C51 1.379(6) .
C46 C47 1.400(5) .
C47 C48 1.384(6) .
C48 C49 1.364(7) .
C49 C50 1.384(6) .
C50 C51 1.393(5) .
